data_2108228
loop_
_publ_author_name
'Smirnova, Ekaterina S.'
'Alekseeva, Olga A.'
'Dudka, Alexander P.'
'Artemov, Vladimir V.'
'Zubavichus, Yan V.'
'Gudim, Irina A.'
'Bezmaterhykh, Leonard N.'
'Frolov, Kirill V.'
'Lyubutin, Igor S.'

_publ_section_title
;
 Crystal structure, phase transition and structural deformations in iron
 borate (Y~0.95~Bi~0.05~)Fe~3~(BO~3~)~4~ in the temperature range 90--500K
;
_journal_coeditor_code XK5046SUP1
_journal_issue 2
_journal_name_full 'Acta Crystallographica Section B'
_journal_page_first
;
;
_journal_paper_doi 10.1107/S2052520618002962
_journal_volume 74
_journal_year 2018
_chemical_formula_analytical 'B4 Bi0.058 Fe3 O12 Y0.942'
_chemical_formula_iupac 'B4 Bi0.058 Fe3 O12 Y0.942'
_chemical_formula_moiety 'B4 Bi0.058 Fe3 O12 Y0.942'
_chemical_formula_structural 'B4 Bi0.058 Fe3 O12 Y0.942'
_chemical_formula_sum 'B4 Bi0.058 Fe3 O12 Y0.942'
_chemical_formula_weight 498.6
_space_group_IT_number 152
_symmetry_cell_setting trigonal
_symmetry_Int_Tables_number 152
_symmetry_space_group_name_Hall 'P 31 2"'
_symmetry_space_group_name_H-M 'P 31 2 1'
_cell_angle_alpha 90
_cell_angle_beta 90
_cell_angle_gamma 120
_cell_formula_units_Z 3
_cell_length_a 9.5217(1)
_cell_length_b 9.5217(1)
_cell_length_c 7.5547(1)
_cell_measurement_reflns_used 4313
_cell_measurement_temperature 295
_cell_measurement_theta_max 32.1290
_cell_measurement_theta_min 3.4650
_cell_volume 593.167(12)
_diffrn_ambient_temperature 295
_diffrn_detector 'Dectris Pilatus 2M'
_diffrn_measured_fraction_theta_full 0.98
_diffrn_measured_fraction_theta_max 0.93
_diffrn_measurement_device 'four-circle diffractometer'
_diffrn_measurement_device_type 'multipurpose diffractometer PILATUS@SNBL'
_diffrn_measurement_method '\f scans'
_diffrn_radiation_monochromator 'double-crystal Si(111)'
_diffrn_radiation_probe x-ray
_diffrn_radiation_type Synchrotron
_diffrn_radiation_wavelength 0.6742
_diffrn_reflns_av_R_equivalents 0.0158
_diffrn_reflns_av_unetI/netI 0.0117
_diffrn_reflns_limit_h_max 14
_diffrn_reflns_limit_h_min -14
_diffrn_reflns_limit_k_max 12
_diffrn_reflns_limit_k_min -12
_diffrn_reflns_limit_l_max 11
_diffrn_reflns_limit_l_min -11
_diffrn_reflns_number 5271
_diffrn_reflns_theta_full 26.87
_diffrn_reflns_theta_max 32.13
_diffrn_reflns_theta_min 2.34
_exptl_absorpt_coefficient_mu 11.724
_exptl_absorpt_correction_T_max 0.2702
_exptl_absorpt_correction_T_min 0.2468
_exptl_absorpt_correction_type sphere
_exptl_absorpt_process_details Jana2006
_exptl_crystal_colour light-green
_exptl_crystal_density_diffrn 4.1877
_exptl_crystal_description Sphere
_exptl_crystal_F_000 706
_exptl_crystal_size_rad 0.09
_refine_diff_density_max 0.28
_refine_diff_density_min -0.35
_refine_ls_abs_structure_details '  649 of Friedel pairs used in the refinement'
_refine_ls_abs_structure_Flack 0.504(5)
_refine_ls_extinction_coef 280(110)
_refine_ls_extinction_method 'B-C type 1 Lorentzian isotropic (Becker & Coppens, 1974)'
_refine_ls_goodness_of_fit_gt 1.09
_refine_ls_goodness_of_fit_ref 1.10
_refine_ls_number_constraints 2
_refine_ls_number_parameters 97
_refine_ls_number_reflns 1512
_refine_ls_number_restraints 0
_refine_ls_R_factor_all 0.0131
_refine_ls_R_factor_gt 0.0130
_refine_ls_shift/su_max 0.0466
_refine_ls_shift/su_mean 0.0061
_refine_ls_structure_factor_coef F
_refine_ls_weighting_details w=1/(\s^2^(F)+0.000225F^2^)
_refine_ls_weighting_scheme sigma
_refine_ls_wR_factor_gt 0.0207
_refine_ls_wR_factor_ref 0.0209
_reflns_number_gt 1496
_reflns_number_total 1512
_reflns_threshold_expression I>3\s(I)
_cod_data_source_file xk5046sup1.cif
_cod_data_source_block XII
_cod_depositor_comments
;
The following automatic conversions were performed:

'_diffrn_radiation_probe' value 'X-ray' changed to 'x-ray' according
to
/home/data/users/saulius/crontab/automatic-downloads/rss-feeds/IUCr/lib/dictionaries/cif_core.dic
dictionary named 'cif_core.dic' version 2.4.2 from 2011-04-26.

'_exptl_absorpt_correction_type' value 'Sphere' changed to 'sphere'
according to
/home/data/users/saulius/crontab/automatic-downloads/rss-feeds/IUCr/lib/dictionaries/cif_core.dic
dictionary named 'cif_core.dic' version 2.4.2 from 2011-04-26.

Automatic conversion script
Id: cif_fix_values 4973 2017-02-22 13:04:09Z antanas 
;
_cod_original_cell_volume 593.17(1)
_cod_database_code 2108228
_cod_database_fobs_code 2108228

loop_
_space_group_symop_id
_space_group_symop_operation_xyz
1 x,y,z
2 -y,x-y,z+1/3
3 -x+y,-x,z+2/3
4 y,x,-z
5 x-y,-y,-z+2/3
6 -x,-x+y,-z+1/3

loop_
_atom_site_label
_atom_site_type_symbol
_atom_site_fract_x
_atom_site_fract_y
_atom_site_fract_z
_atom_site_adp_type
_atom_site_U_iso_or_equiv
_atom_site_site_symmetry_multiplicity
_atom_site_occupancy
_atom_site_calc_flag
Y1 Y -0.334151(6) -0.334151(6) 0 Uani 0.00990(16) 3 0.942(3) d
Bi1 Bi -0.334151(6) -0.334151(6) 0 Uiso 0.0000(6) 3 0.058(3) d
Fe1 Fe 0.11595(3) 0.11595(3) 0 Uani 0.00586(7) 3 1 d
Fe2 Fe -0.21292(3) -0.54877(3) 0.342846(18) Uani 0.00602(6) 6 1 d
O1 O 0 -0.07737(10) 0.166667 Uani 0.0121(2) 3 1 d
O2 O -0.58296(8) -0.27365(8) 0.13276(9) Uani 0.01180(19) 6 1 d
O3 O -0.12122(14) -0.30446(14) -0.17833(15) Uani 0.0098(3) 6 1 d
O4 O -0.14758(15) -0.36213(14) 0.18430(15) Uani 0.0095(3) 6 1 d
O5 O 0.47538(15) 0.14533(15) -0.15873(7) Uani 0.0088(3) 6 1 d
O6 O 0.18770(16) 0 -0.166667 Uani 0.0088(4) 3 1 d
O7 O -0.52353(15) -0.53550(14) -0.18444(15) Uani 0.0102(3) 6 1 d
B1 B 0.33185(8) 0 -0.166667 Uani 0.0056(6) 3 1 d
B2 B -0.44852(19) -0.12273(19) 0.15441(11) Uani 0.0075(3) 6 1 d
B3 B 0 -0.2213(2) 0.166667 Uani 0.0073(4) 3 1 d

loop_
_atom_site_aniso_label
_atom_site_aniso_type_symbol
_atom_site_aniso_U_11
_atom_site_aniso_U_22
_atom_site_aniso_U_33
_atom_site_aniso_U_12
_atom_site_aniso_U_13
_atom_site_aniso_U_23
Y1 Y 0.0095(2) 0.0095(2) 0.0110(2) 0.00490(10) -0.000330(12) 0.000330(12)
Fe1 Fe 0.00527(8) 0.00527(8) 0.00714(9) 0.00270(7) -0.00005(3) 0.00005(3)
Fe2 Fe 0.00529(8) 0.00522(8) 0.00750(8) 0.00259(6) 0.00011(4) 0.00008(4)
O1 O 0.0135(4) 0.0077(2) 0.0170(3) 0.00674(18) 0.0062(3) 0.00310(13)
O2 O 0.0082(2) 0.0072(2) 0.0166(2) 0.0013(2) -0.0032(2) 0.0026(2)
O3 O 0.0119(4) 0.0066(3) 0.0114(3) 0.0048(3) 0.0019(3) 0.0012(2)
O4 O 0.0081(3) 0.0071(3) 0.0106(3) 0.0018(3) -0.0010(3) 0.0009(2)
O5 O 0.0057(3) 0.0060(4) 0.0117(4) 0.0007(4) -0.0013(2) 0.0012(2)
O6 O 0.0059(4) 0.0103(6) 0.0117(5) 0.0052(3) -0.00147(19) -0.0029(4)
O7 O 0.0085(3) 0.0127(4) 0.0113(3) 0.0068(3) -0.0008(2) -0.0020(3)
B1 B 0.0049(7) 0.0052(7) 0.0067(11) 0.0026(4) 0.00005(13) 0.0001(3)
B2 B 0.0061(4) 0.0070(4) 0.0093(4) 0.0033(4) 0.0000(3) 0.0008(3)
B3 B 0.0056(5) 0.0072(4) 0.0085(5) 0.0028(3) 0.0001(5) 0.0001(2)

loop_
_atom_type_symbol
_atom_type_scat_dispersion_real
_atom_type_scat_dispersion_imag
_atom_type_scat_source
B 0.0012 0.0006 'International Tables Vol C tables 4.2.6.8 and 6.1.1.1'
Bi -3.0689 9.8278 'International Tables Vol C tables 4.2.6.8 and 6.1.1.1'
Fe 0.3395 0.7751 'International Tables Vol C tables 4.2.6.8 and 6.1.1.1'
O 0.0101 0.0055 'International Tables Vol C tables 4.2.6.8 and 6.1.1.1'
Y -1.5585 3.2645 'International Tables Vol C tables 4.2.6.8 and 6.1.1.1'

loop_
_geom_angle_atom_site_label_1
_geom_angle_atom_site_label_2
_geom_angle_atom_site_label_3
_geom_angle_site_symmetry_1
_geom_angle_site_symmetry_3
_geom_angle
Bi1 Y1 O3 . . 0
Bi1 Y1 O3 . 4_555 0
Bi1 Y1 O4 . . 0
Bi1 Y1 O4 . 4_555 0
Bi1 Y1 O7 . . 0
Bi1 Y1 O7 . 4_555 0
O3 Y1 O3 . 4_555 120.58(4)
O3 Y1 O4 . . 72.44(4)
O3 Y1 O4 . 4_555 89.23(5)
O3 Y1 O7 . . 91.29(4)
O3 Y1 O7 . 4_555 140.36(5)
O3 Y1 O4 4_555 . 89.23(5)
O3 Y1 O4 4_555 4_555 72.44(4)
O3 Y1 O7 4_555 . 140.36(5)
O3 Y1 O7 4_555 4_555 91.29(4)
O4 Y1 O4 . 4_555 142.92(3)
O4 Y1 O7 . . 125.02(5)
O4 Y1 O7 . 4_555 86.25(4)
O4 Y1 O7 4_555 . 86.25(4)
O4 Y1 O7 4_555 4_555 125.02(5)
O7 Y1 O7 . 4_555 73.81(4)
Y1 Bi1 O3 . . 0
Y1 Bi1 O3 . 4_555 0
Y1 Bi1 O4 . . 0
Y1 Bi1 O4 . 4_555 0
Y1 Bi1 O7 . . 0
Y1 Bi1 O7 . 4_555 0
O3 Bi1 O3 . 4_555 120.58(4)
O3 Bi1 O4 . . 72.44(4)
O3 Bi1 O4 . 4_555 89.23(5)
O3 Bi1 O7 . . 91.29(4)
O3 Bi1 O7 . 4_555 140.36(5)
O3 Bi1 O4 4_555 . 89.23(5)
O3 Bi1 O4 4_555 4_555 72.44(4)
O3 Bi1 O7 4_555 . 140.36(5)
O3 Bi1 O7 4_555 4_555 91.29(4)
O4 Bi1 O4 . 4_555 142.92(3)
O4 Bi1 O7 . . 125.02(5)
O4 Bi1 O7 . 4_555 86.25(4)
O4 Bi1 O7 4_555 . 86.25(4)
O4 Bi1 O7 4_555 4_555 125.02(5)
O7 Bi1 O7 . 4_555 73.81(4)
O1 Fe1 O1 . 3_554 87.584(9)
O1 Fe1 O3 . 2_555 85.43(4)
O1 Fe1 O3 . 5_554 167.25(6)
O1 Fe1 O6 . . 94.04(3)
O1 Fe1 O6 . 2_555 77.18(4)
O1 Fe1 O3 3_554 2_555 167.25(6)
O1 Fe1 O3 3_554 5_554 85.43(4)
O1 Fe1 O6 3_554 . 77.18(4)
O1 Fe1 O6 3_554 2_555 94.04(3)
O3 Fe1 O3 2_555 5_554 103.31(6)
O3 Fe1 O6 2_555 . 92.67(6)
O3 Fe1 O6 2_555 2_555 94.79(5)
O3 Fe1 O6 5_554 . 94.79(5)
O3 Fe1 O6 5_554 2_555 92.67(6)
O6 Fe1 O6 . 2_555 167.96(4)
O2 Fe2 O2 5_545 6_445 86.52(3)
O2 Fe2 O4 5_545 . 168.14(6)
O2 Fe2 O5 5_545 2_545 96.33(5)
O2 Fe2 O5 5_545 3_555 75.77(5)
O2 Fe2 O7 5_545 3_545 82.48(4)
O2 Fe2 O4 6_445 . 92.52(4)
O2 Fe2 O5 6_445 2_545 76.12(4)
O2 Fe2 O5 6_445 3_555 92.68(5)
O2 Fe2 O7 6_445 3_545 161.46(6)
O4 Fe2 O5 . 2_545 94.90(6)
O4 Fe2 O5 . 3_555 92.49(6)
O4 Fe2 O7 . 3_545 101.26(5)
O5 Fe2 O5 2_545 3_555 166.81(5)
O5 Fe2 O7 2_545 3_545 90.27(6)
O5 Fe2 O7 3_555 3_545 98.99(6)
Fe1 O1 Fe1 . 2_555 101.63(4)
Fe1 O1 B3 . . 129.18(2)
Fe1 O1 B3 2_555 . 129.18(2)
Fe2 O2 Fe2 5_445 6_455 102.70(3)
Fe2 O2 B2 5_445 . 123.12(7)
Fe2 O2 B2 6_455 . 128.48(10)
Y1 O3 Bi1 . . 0.0(5)
Y1 O3 Fe1 . 3_554 122.26(8)
Y1 O3 B2 . 4_555 103.19(8)
Bi1 O3 Fe1 . 3_554 122.26(8)
Bi1 O3 B2 . 4_555 103.19(8)
Fe1 O3 B2 3_554 4_555 134.26(11)
Y1 O4 Bi1 . . 0.0(5)
Y1 O4 Fe2 . . 122.80(5)
Y1 O4 B3 . . 106.85(9)
Bi1 O4 Fe2 . . 122.80(5)
Bi1 O4 B3 . . 106.85(9)
Fe2 O4 B3 . . 130.11(10)
Fe2 O5 Fe2 2_554 3_654 104.42(5)
Fe2 O5 B1 2_554 . 126.91(7)
Fe2 O5 B1 3_654 . 128.60(8)
Fe1 O6 Fe1 . 3_554 104.00(7)
Fe1 O6 B1 . . 128.00(3)
Fe1 O6 B1 3_554 . 128.00(4)
Y1 O7 Bi1 . . 0.0(5)
Y1 O7 Fe2 . 2_444 117.52(7)
Y1 O7 B2 . 3_444 114.32(10)
Bi1 O7 Fe2 . 2_444 117.52(7)
Bi1 O7 B2 . 3_444 114.32(10)
Fe2 O7 B2 2_444 3_444 128.15(9)
O5 B1 O5 . 5_554 121.30(12)
O5 B1 O6 . . 119.35(8)
O5 B1 O6 5_554 . 119.35(8)
O2 B2 O3 . 4_555 115.39(16)
O2 B2 O7 . 2_455 119.68(15)
O3 B2 O7 4_555 2_455 124.93(12)
O1 B3 O4 . . 117.52(10)
O1 B3 O4 . 6_555 117.52(10)
O4 B3 O4 . 6_555 124.95(17)

loop_
_geom_bond_atom_site_label_1
_geom_bond_atom_site_label_2
_geom_bond_site_symmetry_2
_geom_bond_distance
Y1 Bi1 . 0
Y1 O3 . 2.3308(13)
Y1 O3 4_555 2.3308(13)
Y1 O4 . 2.3746(15)
Y1 O4 4_555 2.3746(15)
Y1 O7 . 2.3263(10)
Y1 O7 4_555 2.3263(10)
Bi1 O3 . 2.3308(13)
Bi1 O3 4_555 2.3308(13)
Bi1 O4 . 2.3746(15)
Bi1 O4 4_555 2.3746(15)
Bi1 O7 . 2.3263(10)
Bi1 O7 4_555 2.3263(10)
Fe1 O1 . 2.0397(6)
Fe1 O1 3_554 2.0397(6)
Fe1 O3 2_555 1.9631(12)
Fe1 O3 5_554 1.9631(12)
Fe1 O6 . 2.0063(10)
Fe1 O6 2_555 2.0063(10)
Fe2 O2 5_545 2.0574(7)
Fe2 O2 6_445 2.0329(7)
Fe2 O4 . 1.9683(12)
Fe2 O5 2_545 2.0257(18)
Fe2 O5 3_555 2.0167(18)
Fe2 O7 3_545 1.9815(17)
O1 B3 . 1.371(2)
O2 B2 . 1.3750(14)
O3 B2 4_555 1.376(2)
O4 B3 . 1.3805(13)
O5 B1 . 1.3766(11)
O6 B1 . 1.3726(17)
O7 B2 3_444 1.366(3)

loop_
_twin_individual_id
_twin_individual_mass_fraction_refined
_twin_individual_twin_matrix_11
_twin_individual_twin_matrix_12
_twin_individual_twin_matrix_13
_twin_individual_twin_matrix_21
_twin_individual_twin_matrix_22
_twin_individual_twin_matrix_23
_twin_individual_twin_matrix_31
_twin_individual_twin_matrix_32
_twin_individual_twin_matrix_33
1 0.496(5) 1 0 0 0 1 0 0 0 1
2 0.504(5) -1 0 0 0 -1 0 0 0 -1
